data_1547096
loop_
_publ_author_name
'Li, Xuanxuan'
'Fang, Xinxin'
'Zhuang, Shengyi'
'Liu, Ping'
'Sun, Peipei'

_publ_section_title
;
 Photoredox Catalysis: Construction of Polyheterocycles via
 Alkoxycarbonylation/Addition/Cyclization Sequence.
;
_journal_issue 13
_journal_name_full 'Organic letters'
_journal_page_first 3580
_journal_page_last 3583
_journal_paper_doi 10.1021/acs.orglett.7b01553
_journal_volume 19
_journal_year 2017
_chemical_formula_moiety 'C21 H17 N3 O3'
_chemical_formula_sum 'C21 H17 N3 O3'
_chemical_formula_weight 359.38
_space_group_crystal_system tetragonal
_space_group_IT_number 86
_space_group_name_Hall '-P 4bc'
_space_group_name_H-M_alt 'P 42/n'
_symmetry_space_group_name_Hall '-P 4bc'
_symmetry_space_group_name_H-M 'P 42/n :2'
_atom_sites_solution_hydrogens geom
_atom_sites_solution_primary dual
_audit_creation_date 2017-03-16
_audit_creation_method
;
Olex2 1.2
(compiled 2016.11.30 svn.r3356 for OlexSys, GUI svn.r5324)
;
_cell_angle_alpha 90
_cell_angle_beta 90
_cell_angle_gamma 90
_cell_formula_units_Z 8
_cell_length_a 20.109
_cell_length_b 20.109
_cell_length_c 9.5683(6)
_cell_measurement_reflns_used 7724
_cell_measurement_temperature 293(2)
_cell_measurement_theta_max 68.198
_cell_measurement_theta_min 3.110
_cell_volume 3869.2(2)
_computing_cell_refinement 'SAINT v8.37A (Bruker, 2015)'
_computing_data_reduction 'SAINT v8.37A (Bruker, 2015)'
_computing_molecular_graphics 'Olex2 (Dolomanov et al., 2009)'
_computing_publication_material 'Olex2 (Dolomanov et al., 2009)'
_computing_structure_refinement 'ShelXL (Sheldrick, 2015)'
_computing_structure_solution 'ShelXT (Sheldrick, 2015)'
_diffrn_ambient_temperature 293.15
_diffrn_detector_area_resol_mean 2
_diffrn_measured_fraction_theta_full 0.977
_diffrn_measured_fraction_theta_max 0.974
_diffrn_measurement_device_type 'CCD area detector'
_diffrn_measurement_method '\w and \f scans'
_diffrn_radiation_monochromator graphite
_diffrn_radiation_type CuK\a
_diffrn_radiation_wavelength 1.54184
_diffrn_reflns_av_R_equivalents 0.0229
_diffrn_reflns_av_unetI/netI 0.0185
_diffrn_reflns_Laue_measured_fraction_full 0.977
_diffrn_reflns_Laue_measured_fraction_max 0.974
_diffrn_reflns_limit_h_max 23
_diffrn_reflns_limit_h_min -18
_diffrn_reflns_limit_k_max 22
_diffrn_reflns_limit_k_min -24
_diffrn_reflns_limit_l_max 11
_diffrn_reflns_limit_l_min -11
_diffrn_reflns_number 17129
_diffrn_reflns_point_group_measured_fraction_full 0.977
_diffrn_reflns_point_group_measured_fraction_max 0.974
_diffrn_reflns_theta_full 67.684
_diffrn_reflns_theta_max 68.216
_diffrn_reflns_theta_min 3.108
_diffrn_source 'sealed tube'
_exptl_absorpt_coefficient_mu 0.689
_exptl_absorpt_correction_T_max 0.7531
_exptl_absorpt_correction_T_min 0.4924
_exptl_absorpt_correction_type multi-scan
_exptl_absorpt_process_details
'SADABS-2016/2 (Bruker,2016/2) was used for absorption correction. wR2(int) was 0.1560 before and 0.0438 after correction. The Ratio of minimum to maximum transmission is 0.6538. The \l/2 correction factor is Not present.'
_exptl_crystal_colour 'clear light yellow'
_exptl_crystal_colour_lustre clear
_exptl_crystal_colour_modifier light
_exptl_crystal_colour_primary yellow
_exptl_crystal_density_diffrn 1.234
_exptl_crystal_description needle
_exptl_crystal_F_000 1504
_exptl_crystal_size_max 0.1
_exptl_crystal_size_mid 0.03
_exptl_crystal_size_min 0.02
_refine_diff_density_max 0.223
_refine_diff_density_min -0.188
_refine_diff_density_rms 0.034
_refine_ls_extinction_method none
_refine_ls_goodness_of_fit_ref 1.041
_refine_ls_hydrogen_treatment constr
_refine_ls_matrix_type full
_refine_ls_number_parameters 247
_refine_ls_number_reflns 3457
_refine_ls_number_restraints 0
_refine_ls_restrained_S_all 1.041
_refine_ls_R_factor_all 0.0552
_refine_ls_R_factor_gt 0.0492
_refine_ls_shift/su_max 0.000
_refine_ls_shift/su_mean 0.000
_refine_ls_structure_factor_coef Fsqd
_refine_ls_weighting_details 'w=1/[\s^2^(Fo^2^)+(0.0800P)^2^+1.0350P] where P=(Fo^2^+2Fc^2^)/3'
_refine_ls_weighting_scheme calc
_refine_ls_wR_factor_gt 0.1486
_refine_ls_wR_factor_ref 0.1549
_reflns_Friedel_coverage 0.000
_reflns_number_gt 2955
_reflns_number_total 3457
_reflns_threshold_expression 'I > 2\s(I)'
_cod_data_source_file ol7b01553_si_002.cif
_cod_data_source_block cu_pzxxxl1_0m_sq
_cod_original_cell_volume 3869.0(2)
_cod_database_code 1547096
_shelx_shelxl_version_number 2014/7
_shelx_space_group_comment
;
The symmetry employed for this shelxl refinement is uniquely defined
by the following loop, which should always be used as a source of
symmetry information in preference to the above space-group names.
They are only intended as comments.
;
_olex2_refinement_description
;
1. Fixed Uiso
 At 1.2 times of:
  All C(H) groups, All C(H,H) groups
 At 1.5 times of:
  All C(H,H,H) groups
2.a Secondary CH2 refined with riding coordinates:
 C3(H3A,H3B)
2.b Aromatic/amide H refined with riding coordinates:
 C20(H20), C17(H17), C18(H18), C9(H9), C10(H10), C11(H11)
2.c Idealised Me refined as rotating group:
 C4(H4A,H4B,H4C), C1(H1A,H1B,H1C), C7(H7A,H7B,H7C)
;
_olex2_submission_special_instructions 'No special instructions were received'

loop_
_space_group_symop_operation_xyz
'x, y, z'
'-x+1/2, -y+1/2, z'
'-y, x+1/2, z+1/2'
'y+1/2, -x, z+1/2'
'-x, -y, -z'
'x-1/2, y-1/2, -z'
'y, -x-1/2, -z-1/2'
'-y-1/2, x, -z-1/2'

loop_
_atom_site_label
_atom_site_type_symbol
_atom_site_fract_x
_atom_site_fract_y
_atom_site_fract_z
_atom_site_U_iso_or_equiv
_atom_site_adp_type
_atom_site_occupancy
_atom_site_site_symmetry_order
_atom_site_calc_flag
_atom_site_refinement_flags_posn
O3 O 0.26186(6) 0.32760(7) 0.01801(15) 0.0657(4) Uani 1 1 d .
O2 O 0.35696(7) 0.35551(9) -0.08261(16) 0.0851(5) Uani 1 1 d .
O1 O 0.42907(8) 0.21303(9) -0.04769(19) 0.0890(5) Uani 1 1 d .
N2 N 0.43165(7) 0.40433(8) 0.23761(16) 0.0586(4) Uani 1 1 d .
N1 N 0.51593(9) 0.28374(11) -0.06692(18) 0.0766(5) Uani 1 1 d .
C2 C 0.32743(8) 0.32966(8) 0.01156(18) 0.0526(4) Uani 1 1 d .
C14 C 0.46142(9) 0.36696(10) 0.14666(18) 0.0564(4) Uani 1 1 d .
C3 C 0.35893(8) 0.29510(9) 0.13260(18) 0.0536(4) Uani 1 1 d .
H3A H 0.3443 0.2492 0.1341 0.064 Uiso 1 1 calc R
H3B H 0.3441 0.3160 0.2185 0.064 Uiso 1 1 calc R
C5 C 0.43497(9) 0.29680(9) 0.12736(18) 0.0557(4) Uani 1 1 d .
C15 C 0.45985(9) 0.46535(10) 0.2707(2) 0.0629(5) Uani 1 1 d .
C13 C 0.52153(9) 0.38464(11) 0.07543(19) 0.0639(5) Uani 1 1 d .
C12 C 0.55211(10) 0.44606(12) 0.1099(2) 0.0736(6) Uani 1 1 d .
C6 C 0.45832(10) 0.26208(11) -0.0050(2) 0.0680(5) Uani 1 1 d .
C4 C 0.46327(10) 0.25532(11) 0.2499(2) 0.0681(5) Uani 1 1 d .
H4A H 0.5109 0.2547 0.2445 0.102 Uiso 1 1 calc GR
H4B H 0.4466 0.2107 0.2442 0.102 Uiso 1 1 calc GR
H4C H 0.4498 0.2748 0.3370 0.102 Uiso 1 1 calc GR
C20 C 0.42682(11) 0.50463(10) 0.3696(2) 0.0707(5) Uani 1 1 d .
H20 H 0.3872 0.4898 0.4087 0.085 Uiso 1 1 calc R
C16 C 0.52050(11) 0.48716(11) 0.2123(2) 0.0711(6) Uani 1 1 d .
C8 C 0.54909(10) 0.34238(13) -0.0263(2) 0.0744(6) Uani 1 1 d .
C19 C 0.45302(13) 0.56546(11) 0.4091(3) 0.0831(7) Uani 1 1 d .
C17 C 0.54596(14) 0.54948(14) 0.2583(3) 0.0914(8) Uani 1 1 d .
H17 H 0.5860 0.5649 0.2220 0.110 Uiso 1 1 calc R
C18 C 0.51310(16) 0.58675(13) 0.3537(3) 0.0958(8) Uani 1 1 d .
H18 H 0.5310 0.6271 0.3824 0.115 Uiso 1 1 calc R
C9 C 0.60887(12) 0.36036(17) -0.0878(3) 0.0968(9) Uani 1 1 d .
H9 H 0.6288 0.3327 -0.1534 0.116 Uiso 1 1 calc R
C10 C 0.63880(13) 0.42037(19) -0.0504(3) 0.1072(10) Uani 1 1 d .
H10 H 0.6789 0.4318 -0.0923 0.129 Uiso 1 1 calc R
C11 C 0.61227(13) 0.46251(16) 0.0436(3) 0.0935(8) Uani 1 1 d .
H11 H 0.6336 0.5023 0.0645 0.112 Uiso 1 1 calc R
C1 C 0.22638(12) 0.35660(14) -0.0975(3) 0.0887(7) Uani 1 1 d .
H1A H 0.2402 0.3357 -0.1829 0.133 Uiso 1 1 calc GR
H1B H 0.2358 0.4034 -0.1020 0.133 Uiso 1 1 calc GR
H1C H 0.1795 0.3501 -0.0847 0.133 Uiso 1 1 calc GR
C21 C 0.41987(17) 0.60822(14) 0.5064(4) 0.1057(9) Uani 1 1 d .
C7 C 0.54158(15) 0.24482(17) -0.1843(3) 0.1063(9) Uani 1 1 d .
H7A H 0.5829 0.2245 -0.1581 0.159 Uiso 1 1 calc GR
H7B H 0.5486 0.2735 -0.2631 0.159 Uiso 1 1 calc GR
H7C H 0.5100 0.2109 -0.2087 0.159 Uiso 1 1 calc GR
N3 N 0.39521(19) 0.64463(16) 0.5809(5) 0.1528(14) Uani 1 1 d .

loop_
_atom_site_aniso_label
_atom_site_aniso_U_11
_atom_site_aniso_U_22
_atom_site_aniso_U_33
_atom_site_aniso_U_23
_atom_site_aniso_U_13
_atom_site_aniso_U_12
O3 0.0487(7) 0.0708(8) 0.0777(8) 0.0138(6) -0.0005(6) 0.0001(6)
O2 0.0629(8) 0.1187(13) 0.0737(9) 0.0391(9) -0.0060(7) -0.0249(8)
O1 0.0797(10) 0.0947(11) 0.0927(11) -0.0269(9) 0.0094(8) -0.0090(8)
N2 0.0531(8) 0.0598(9) 0.0628(9) 0.0076(7) -0.0080(7) -0.0130(7)
N1 0.0603(10) 0.1054(14) 0.0641(10) 0.0027(9) 0.0084(8) 0.0019(9)
C2 0.0496(9) 0.0502(9) 0.0580(9) 0.0025(7) -0.0014(7) -0.0112(7)
C14 0.0472(9) 0.0687(11) 0.0534(9) 0.0160(8) -0.0095(7) -0.0121(8)
C3 0.0512(9) 0.0540(9) 0.0555(9) 0.0055(7) 0.0010(7) -0.0103(7)
C5 0.0496(9) 0.0629(10) 0.0546(9) 0.0064(8) -0.0018(7) -0.0062(7)
C15 0.0598(11) 0.0630(11) 0.0658(11) 0.0182(9) -0.0210(9) -0.0173(9)
C13 0.0504(10) 0.0877(13) 0.0536(10) 0.0247(9) -0.0085(8) -0.0142(9)
C12 0.0586(11) 0.0969(15) 0.0653(12) 0.0396(11) -0.0185(9) -0.0278(11)
C6 0.0556(11) 0.0832(14) 0.0651(11) 0.0007(10) -0.0007(9) 0.0012(9)
C4 0.0643(11) 0.0686(12) 0.0714(12) 0.0128(9) -0.0075(9) -0.0002(9)
C20 0.0725(12) 0.0601(11) 0.0796(13) 0.0069(10) -0.0228(10) -0.0100(9)
C16 0.0691(12) 0.0742(13) 0.0701(12) 0.0291(10) -0.0224(10) -0.0247(10)
C8 0.0535(11) 0.1108(17) 0.0588(11) 0.0242(11) -0.0024(9) -0.0080(11)
C19 0.0911(16) 0.0608(12) 0.0972(16) 0.0081(11) -0.0371(13) -0.0123(11)
C17 0.0852(16) 0.0896(17) 0.0993(17) 0.0358(15) -0.0263(14) -0.0424(14)
C18 0.107(2) 0.0639(13) 0.116(2) 0.0134(14) -0.0337(17) -0.0272(14)
C9 0.0637(13) 0.154(3) 0.0726(14) 0.0300(15) 0.0096(11) -0.0095(15)
C10 0.0661(14) 0.166(3) 0.0897(18) 0.0513(19) 0.0032(13) -0.0373(17)
C11 0.0727(14) 0.129(2) 0.0788(15) 0.0406(15) -0.0073(12) -0.0398(15)
C1 0.0639(13) 0.1022(17) 0.1000(17) 0.0235(14) -0.0179(12) 0.0059(12)
C21 0.116(2) 0.0678(15) 0.133(2) -0.0138(17) -0.0390(19) -0.0064(15)
C7 0.0882(17) 0.141(3) 0.0894(17) -0.0112(17) 0.0240(14) 0.0115(17)
N3 0.167(3) 0.0960(19) 0.196(4) -0.051(2) -0.026(3) 0.0032(19)

loop_
_atom_type_symbol
_atom_type_description
_atom_type_scat_dispersion_real
_atom_type_scat_dispersion_imag
_atom_type_scat_source
C C 0.0181 0.0091 'International Tables Vol C Tables 4.2.6.8 and 6.1.1.4'
H H 0.0000 0.0000 'International Tables Vol C Tables 4.2.6.8 and 6.1.1.4'
N N 0.0311 0.0180 'International Tables Vol C Tables 4.2.6.8 and 6.1.1.4'
O O 0.0492 0.0322 'International Tables Vol C Tables 4.2.6.8 and 6.1.1.4'

loop_
_geom_angle_atom_site_label_1
_geom_angle_atom_site_label_2
_geom_angle_atom_site_label_3
_geom_angle
C2 O3 C1 116.51(16)
C14 N2 C15 118.48(16)
C6 N1 C8 123.08(19)
C6 N1 C7 117.4(2)
C8 N1 C7 119.5(2)
O3 C2 C3 111.91(14)
O2 C2 O3 122.94(16)
O2 C2 C3 125.15(16)
N2 C14 C5 117.28(15)
N2 C14 C13 124.41(18)
C13 C14 C5 117.92(18)
C2 C3 H3A 109.0
C2 C3 H3B 109.0
C2 C3 C5 112.86(14)
H3A C3 H3B 107.8
C5 C3 H3A 109.0
C5 C3 H3B 109.0
C14 C5 C3 111.51(15)
C14 C5 C6 114.81(16)
C14 C5 C4 106.25(14)
C3 C5 C4 109.31(14)
C6 C5 C3 109.00(15)
C6 C5 C4 105.67(16)
N2 C15 C20 117.33(17)
N2 C15 C16 122.5(2)
C20 C15 C16 120.14(19)
C12 C13 C14 118.1(2)
C8 C13 C14 120.79(19)
C8 C13 C12 121.10(19)
C13 C12 C16 118.01(18)
C11 C12 C13 118.2(3)
C11 C12 C16 123.8(2)
O1 C6 N1 121.3(2)
O1 C6 C5 120.11(18)
N1 C6 C5 118.34(19)
C5 C4 H4A 109.5
C5 C4 H4B 109.5
C5 C4 H4C 109.5
H4A C4 H4B 109.5
H4A C4 H4C 109.5
H4B C4 H4C 109.5
C15 C20 H20 119.9
C19 C20 C15 120.2(2)
C19 C20 H20 119.9
C15 C16 C12 118.40(19)
C15 C16 C17 117.5(2)
C17 C16 C12 124.1(2)
C13 C8 N1 120.68(17)
C9 C8 N1 120.7(2)
C9 C8 C13 118.6(2)
C20 C19 C18 120.0(3)
C20 C19 C21 122.1(3)
C18 C19 C21 118.0(2)
C16 C17 H17 119.3
C18 C17 C16 121.4(2)
C18 C17 H17 119.3
C19 C18 H18 119.6
C17 C18 C19 120.8(2)
C17 C18 H18 119.6
C8 C9 H9 120.3
C8 C9 C10 119.4(3)
C10 C9 H9 120.3
C9 C10 H10 118.5
C11 C10 C9 123.0(2)
C11 C10 H10 118.5
C12 C11 H11 120.2
C10 C11 C12 119.7(3)
C10 C11 H11 120.2
O3 C1 H1A 109.5
O3 C1 H1B 109.5
O3 C1 H1C 109.5
H1A C1 H1B 109.5
H1A C1 H1C 109.5
H1B C1 H1C 109.5
N3 C21 C19 176.7(4)
N1 C7 H7A 109.5
N1 C7 H7B 109.5
N1 C7 H7C 109.5
H7A C7 H7B 109.5
H7A C7 H7C 109.5
H7B C7 H7C 109.5

loop_
_geom_bond_atom_site_label_1
_geom_bond_atom_site_label_2
_geom_bond_distance
O3 C2 1.321(2)
O3 C1 1.439(3)
O2 C2 1.198(2)
O1 C6 1.219(3)
N2 C14 1.296(3)
N2 C15 1.388(2)
N1 C6 1.372(3)
N1 C8 1.409(3)
N1 C7 1.463(3)
C2 C3 1.492(2)
C14 C5 1.519(3)
C14 C13 1.432(3)
C3 H3A 0.9700
C3 H3B 0.9700
C3 C5 1.530(2)
C5 C6 1.520(3)
C5 C4 1.547(3)
C15 C20 1.400(3)
C15 C16 1.412(3)
C13 C12 1.419(3)
C13 C8 1.406(3)
C12 C16 1.430(4)
C12 C11 1.406(3)
C4 H4A 0.9600
C4 H4B 0.9600
C4 H4C 0.9600
C20 H20 0.9300
C20 C19 1.385(3)
C16 C17 1.424(3)
C8 C9 1.387(3)
C19 C18 1.387(4)
C19 C21 1.432(5)
C17 H17 0.9300
C17 C18 1.353(4)
C18 H18 0.9300
C9 H9 0.9300
C9 C10 1.395(5)
C10 H10 0.9300
C10 C11 1.346(5)
C11 H11 0.9300
C1 H1A 0.9600
C1 H1B 0.9600
C1 H1C 0.9600
C21 N3 1.136(4)
C7 H7A 0.9600
C7 H7B 0.9600
C7 H7C 0.9600
